data_7053214
loop_
_publ_author_name
'Liu, Ying'
'Liu, Qida'
'Zhang, Xingye'
'Ai, Ling'
'Wang, Yang'
'Peng, Ruixiang'
'Ge, Ziyi'

_publ_section_title
;
 Synthesis, crystal structure, and polymerization of butterfly-shaped
 thieno[3,2-b]thiophene oligomers
;
_journal_issue 4
_journal_name_full 'New Journal of Chemistry'
_journal_page_first 1189
_journal_paper_doi 10.1039/c3nj40909k
_journal_volume 37
_journal_year 2013
_chemical_formula_moiety 'C14 H6 Br2 S4'
_chemical_formula_sum 'C14 H6 Br2 S4'
_chemical_formula_weight 462.25
_chemical_name_systematic
;
?
;
_space_group_IT_number 14
_symmetry_cell_setting monoclinic
_symmetry_space_group_name_Hall '-P 2ybc'
_symmetry_space_group_name_H-M 'P 1 21/c 1'
_atom_sites_solution_hydrogens geom
_atom_sites_solution_primary direct
_atom_sites_solution_secondary difmap
_audit_creation_method SHELXL-97
_cell_angle_alpha 90.00
_cell_angle_beta 94.644(14)
_cell_angle_gamma 90.00
_cell_formula_units_Z 2
_cell_length_a 3.9007(11)
_cell_length_b 11.814(3)
_cell_length_c 15.453(3)
_cell_measurement_reflns_used 1923
_cell_measurement_temperature 113(2)
_cell_measurement_theta_max 27.9
_cell_measurement_theta_min 2.2
_cell_volume 709.8(3)
_computing_cell_refinement CrystalClear
_computing_data_collection CrystalClear
_computing_data_reduction CryatalClear
_computing_publication_material 'CrystalStructure 3.7.0'
_computing_structure_refinement 'SHELXL-97 (Sheldrick, 1997)'
_computing_structure_solution 'SHELXS-97 (Sheldrick, 1990)'
_diffrn_ambient_temperature 113(2)
_diffrn_detector_area_resol_mean 7.31
_diffrn_measured_fraction_theta_full 0.974
_diffrn_measured_fraction_theta_max 0.974
_diffrn_measurement_device_type 'Rigaku Saturn'
_diffrn_measurement_method '\w and \f scans'
_diffrn_radiation_monochromator graphite
_diffrn_radiation_source 'fine-focus sealed tube'
_diffrn_radiation_type MoK\a
_diffrn_radiation_wavelength 0.71070
_diffrn_reflns_av_R_equivalents 0.0000
_diffrn_reflns_av_sigmaI/netI 0.0253
_diffrn_reflns_limit_h_max 4
_diffrn_reflns_limit_h_min -4
_diffrn_reflns_limit_k_max 14
_diffrn_reflns_limit_k_min -14
_diffrn_reflns_limit_l_max 18
_diffrn_reflns_limit_l_min -15
_diffrn_reflns_number 1219
_diffrn_reflns_theta_full 25.00
_diffrn_reflns_theta_max 25.00
_diffrn_reflns_theta_min 2.17
_diffrn_standards_decay_% 0
_diffrn_standards_interval_count 0
_diffrn_standards_interval_time 0
_diffrn_standards_number 0
_exptl_absorpt_coefficient_mu 6.281
_exptl_absorpt_correction_T_max 0.7044
_exptl_absorpt_correction_T_min 0.3387
_exptl_absorpt_correction_type multi-scan
_exptl_absorpt_process_details crystalclear
_exptl_crystal_colour yellow
_exptl_crystal_density_diffrn 2.163
_exptl_crystal_density_method 'not measured'
_exptl_crystal_description prism
_exptl_crystal_F_000 448
_exptl_crystal_size_max 0.22
_exptl_crystal_size_mid 0.08
_exptl_crystal_size_min 0.06
_refine_diff_density_max 2.650
_refine_diff_density_min -2.145
_refine_diff_density_rms 0.435
_refine_ls_extinction_coef 0.012(4)
_refine_ls_extinction_expression Fc^*^=kFc[1+0.001xFc^2^\l^3^/sin(2\q)]^-1/4^
_refine_ls_extinction_method SHELXL
_refine_ls_goodness_of_fit_ref 1.154
_refine_ls_hydrogen_treatment mixed
_refine_ls_matrix_type full
_refine_ls_number_parameters 94
_refine_ls_number_reflns 1219
_refine_ls_number_restraints 12
_refine_ls_restrained_S_all 1.149
_refine_ls_R_factor_all 0.0974
_refine_ls_R_factor_gt 0.0964
_refine_ls_shift/su_max 0.000
_refine_ls_shift/su_mean 0.000
_refine_ls_structure_factor_coef Fsqd
_refine_ls_weighting_details 'calc w=1/[\s^2^(Fo^2^)+(0.0000P)^2^+79.6428P] where P=(Fo^2^+2Fc^2^)/3'
_refine_ls_weighting_scheme calc
_refine_ls_wR_factor_gt 0.2658
_refine_ls_wR_factor_ref 0.2661
_reflns_number_gt 1184
_reflns_number_total 1219
_reflns_threshold_expression >2sigma(I)
_cod_data_source_file c3nj40909k.txt
_cod_data_source_block shelxl5
_cod_original_sg_symbol_H-M 'P 1 21/C 1'
_cod_database_code 7053214

loop_
_symmetry_equiv_pos_as_xyz
'x, y, z'
'-x, y+1/2, -z+1/2'
'-x, -y, -z'
'x, -y-1/2, z-1/2'

loop_
_atom_site_label
_atom_site_type_symbol
_atom_site_fract_x
_atom_site_fract_y
_atom_site_fract_z
_atom_site_U_iso_or_equiv
_atom_site_adp_type
_atom_site_occupancy
_atom_site_symmetry_multiplicity
_atom_site_calc_flag
_atom_site_refinement_flags
Br1 Br 0.3710(5) 0.75917(16) 0.09919(12) 0.0166(8) Uani 1 1 d .
S1 S 0.7434(12) 0.4047(4) 0.0996(3) 0.0126(11) Uani 1 1 d .
C1 C 0.444(5) 0.5543(16) 0.0000(12) 0.011(4) Uani 1 1 d U
C3 C 0.671(5) 0.5373(16) 0.1419(13) 0.016(4) Uani 1 1 d .
C5 C 0.970(5) 0.4787(16) 0.2892(12) 0.014(4) Uani 1 1 d .
H5 H 1.0615 0.4090 0.2707 0.017 Uiso 1 1 calc R
C4 C 0.777(5) 0.5561(15) 0.2335(12) 0.013(4) Uani 1 1 d .
C2 C 0.510(5) 0.6105(18) 0.0821(12) 0.018(4) Uani 1 1 d U
C7 C 1.008(5) 0.5205(18) 0.3780(13) 0.020(5) Uani 1 1 d .
H7 H 1.1179 0.4789 0.4249 0.025 Uiso 1 1 calc R
C6 C 0.876(5) 0.6202(17) 0.3867(12) 0.018(4) Uani 1 1 d .
H6 H 0.8879 0.6593 0.4405 0.022 Uiso 1 1 calc R
S2 S 0.6743(13) 0.6764(4) 0.2917(3) 0.0186(12) Uani 1 1 d .

loop_
_atom_site_aniso_label
_atom_site_aniso_U_11
_atom_site_aniso_U_22
_atom_site_aniso_U_33
_atom_site_aniso_U_23
_atom_site_aniso_U_13
_atom_site_aniso_U_12
Br1 0.0196(11) 0.0104(10) 0.0199(11) -0.0020(7) 0.0016(8) 0.0037(8)
S1 0.014(2) 0.011(2) 0.012(2) 0.0005(17) 0.0027(18) -0.0002(18)
C1 0.012(5) 0.012(5) 0.010(5) 0.002(4) 0.005(4) 0.002(4)
C3 0.018(10) 0.012(9) 0.020(10) -0.008(8) 0.009(8) -0.008(8)
C5 0.013(9) 0.018(9) 0.012(9) 0.006(7) 0.007(7) -0.004(8)
C4 0.019(10) 0.008(8) 0.014(9) 0.001(7) 0.010(8) 0.004(8)
C2 0.017(6) 0.021(6) 0.017(6) 0.002(4) 0.004(4) -0.002(4)
C7 0.019(10) 0.025(11) 0.018(10) 0.013(9) 0.006(8) 0.004(9)
C6 0.023(11) 0.025(10) 0.008(8) -0.010(8) 0.011(8) -0.015(9)
S2 0.021(3) 0.019(3) 0.016(2) -0.0024(19) 0.003(2) 0.003(2)

loop_
_atom_type_symbol
_atom_type_description
_atom_type_scat_dispersion_real
_atom_type_scat_dispersion_imag
_atom_type_scat_source
C C 0.0033 0.0016 'International Tables Vol C Tables 4.2.6.8 and 6.1.1.4'
H H 0.0000 0.0000 'International Tables Vol C Tables 4.2.6.8 and 6.1.1.4'
S S 0.1246 0.1234 'International Tables Vol C Tables 4.2.6.8 and 6.1.1.4'
Br Br -0.2901 2.4595 'International Tables Vol C Tables 4.2.6.8 and 6.1.1.4'

loop_
_geom_angle_atom_site_label_1
_geom_angle_atom_site_label_2
_geom_angle_atom_site_label_3
_geom_angle
_geom_angle_site_symmetry_1
_geom_angle_site_symmetry_3
C1 S1 C3 90.7(10) 3_665 .
C1 C1 C2 114(2) 3_665 .
C1 C1 S1 112.4(19) 3_665 3_665
C2 C1 S1 133.8(15) . 3_665
C2 C3 C4 129.3(18) . .
C2 C3 S1 113.1(15) . .
C4 C3 S1 117.6(15) . .
C4 C5 C7 111.0(17) . .
C4 C5 H5 124.5 . .
C7 C5 H5 124.5 . .
C5 C4 C3 125.5(17) . .
C5 C4 S2 110.1(14) . .
C3 C4 S2 124.4(14) . .
C3 C2 C1 110.0(18) . .
C3 C2 Br1 128.1(15) . .
C1 C2 Br1 121.9(14) . .
C6 C7 C5 113.3(18) . .
C6 C7 H7 123.4 . .
C5 C7 H7 123.4 . .
C7 C6 S2 114.5(15) . .
C7 C6 H6 122.7 . .
S2 C6 H6 122.7 . .
C6 S2 C4 91.0(9) . .

loop_
_geom_bond_atom_site_label_1
_geom_bond_atom_site_label_2
_geom_bond_distance
_geom_bond_site_symmetry_2
Br1 C2 1.86(2) .
S1 C1 1.719(19) 3_665
S1 C3 1.730(19) .
C1 C1 1.35(4) 3_665
C1 C2 1.44(3) .
C1 S1 1.719(19) 3_665
C3 C2 1.38(3) .
C3 C4 1.46(3) .
C5 C4 1.43(3) .
C5 C7 1.45(3) .
C5 H5 0.9500 .
C4 S2 1.745(18) .
C7 C6 1.30(3) .
C7 H7 0.9500 .
C6 S2 1.74(2) .
C6 H6 0.9500 .

loop_
_geom_torsion_atom_site_label_1
_geom_torsion_atom_site_label_2
_geom_torsion_atom_site_label_3
_geom_torsion_atom_site_label_4
_geom_torsion
_geom_torsion_site_symmetry_1
C1 S1 C3 C2 -0.1(17) 3_665
C1 S1 C3 C4 178.5(16) 3_665
C7 C5 C4 C3 -175.6(18) .
C7 C5 C4 S2 3(2) .
C2 C3 C4 C5 -174(2) .
S1 C3 C4 C5 7(3) .
C2 C3 C4 S2 7(3) .
S1 C3 C4 S2 -170.9(12) .
C4 C3 C2 C1 -178.0(19) .
S1 C3 C2 C1 0(2) .
C4 C3 C2 Br1 0(3) .
S1 C3 C2 Br1 178.1(12) .
C1 C1 C2 C3 -1(3) 3_665
S1 C1 C2 C3 -180.0(16) 3_665
C1 C1 C2 Br1 -178.5(18) 3_665
S1 C1 C2 Br1 2(3) 3_665
C4 C5 C7 C6 -3(2) .
C5 C7 C6 S2 2(2) .
C7 C6 S2 C4 -0.4(17) .
C5 C4 S2 C6 -1.5(15) .
C3 C4 S2 C6 177.1(18) .
